data_7703048
loop_
_publ_author_name
'Chupina, Anastasia V.'
'Shayapov, Vladimir'
'Novikov, Alexander S.'
'Volchek, Victoria V.'
'Benassi, Enrico'
'Abramov, Pavel A.'
'Sokolov, Maxim N.'

_publ_section_title
;
 [{AgL}<sub>2</sub>Mo<sub>8</sub>O<sub>26</sub>]<sup>n-</sup> complexes: a
 combined experimental and theoretical study.
;
_journal_issue 5
_journal_name_full 'Dalton transactions (Cambridge, England : 2003)'
_journal_page_first 1522
_journal_page_last 1530
_journal_paper_doi 10.1039/c9dt04043a
_journal_volume 49
_journal_year 2020
_chemical_formula_sum 'C48 H94 Ag2 I2 Mo8 N6 O28'
_chemical_formula_weight 2440.35
_space_group_crystal_system monoclinic
_space_group_IT_number 14
_space_group_name_Hall '-P 2ybc'
_space_group_name_H-M_alt 'P 1 21/c 1'
_atom_sites_solution_hydrogens geom
_atom_sites_solution_primary direct
_atom_sites_solution_secondary difmap
_audit_creation_method SHELXL-2017/1
_audit_update_record
;
2019-10-15 deposited with the CCDC.	2019-12-26 downloaded from the CCDC.
;
_cell_angle_alpha 90
_cell_angle_beta 116.353(7)
_cell_angle_gamma 90
_cell_formula_units_Z 2
_cell_length_a 13.8249(8)
_cell_length_b 19.4381(7)
_cell_length_c 15.3544(9)
_cell_measurement_reflns_used 8922
_cell_measurement_temperature 130(2)
_cell_measurement_theta_max 29.2940
_cell_measurement_theta_min 2.6300
_cell_volume 3697.4(4)
_computing_cell_refinement 'CrysAlisPro 1.171.38.41 (Rigaku OD, 2015)'
_computing_data_collection 'CrysAlisPro 1.171.38.41 (Rigaku OD, 2015)'
_computing_data_reduction 'CrysAlisPro 1.171.38.41 (Rigaku OD, 2015)'
_computing_molecular_graphics 'ShelXle (H\"ubschle, 2011)'
_computing_publication_material 'CIFTAB-2014 (Sheldrick, 2014)'
_computing_structure_refinement 'SHELXL-2014 (Sheldrick, 2014)'
_computing_structure_solution 'SHELXS-2014 (Sheldrick, 2014)'
_diffrn_ambient_temperature 130(2)
_diffrn_detector 'CCD plate'
_diffrn_detector_area_resol_mean 10.6168
_diffrn_detector_type AtlasS2
_diffrn_measured_fraction_theta_full 0.969
_diffrn_measured_fraction_theta_max 0.834
_diffrn_measurement_device 'four-circle diffractometer'
_diffrn_measurement_device_type 'New Xcalibur, AtlasS2'
_diffrn_measurement_method '\w scans'
_diffrn_radiation_monochromator graphite
_diffrn_radiation_probe x-ray
_diffrn_radiation_source 'fine-focus sealed tube'
_diffrn_radiation_type MoK\a
_diffrn_radiation_wavelength 0.71073
_diffrn_reflns_av_R_equivalents 0.0298
_diffrn_reflns_av_unetI/netI 0.0399
_diffrn_reflns_Laue_measured_fraction_full 0.969
_diffrn_reflns_Laue_measured_fraction_max 0.834
_diffrn_reflns_limit_h_max 19
_diffrn_reflns_limit_h_min -18
_diffrn_reflns_limit_k_max 26
_diffrn_reflns_limit_k_min -19
_diffrn_reflns_limit_l_max 20
_diffrn_reflns_limit_l_min -14
_diffrn_reflns_number 22107
_diffrn_reflns_point_group_measured_fraction_full 0.969
_diffrn_reflns_point_group_measured_fraction_max 0.834
_diffrn_reflns_theta_full 25.500
_diffrn_reflns_theta_max 29.479
_diffrn_reflns_theta_min 1.949
_diffrn_source 'sealed X-ray tube'
_exptl_absorpt_coefficient_mu 2.738
_exptl_absorpt_correction_T_max 1.00000
_exptl_absorpt_correction_T_min 0.73665
_exptl_absorpt_correction_type multi-scan
_exptl_absorpt_process_details
;
CrysAlisPro 1.171.38.41 (Rigaku Oxford Diffraction, 2015)
Empirical absorption correction using spherical harmonics,
implemented in SCALE3 ABSPACK scaling algorithm.
;
_exptl_crystal_colour colorless
_exptl_crystal_density_diffrn 2.192
_exptl_crystal_description plate
_exptl_crystal_F_000 2368
_exptl_crystal_size_max 0.250
_exptl_crystal_size_mid 0.200
_exptl_crystal_size_min 0.050
_refine_diff_density_max 2.943
_refine_diff_density_min -2.192
_refine_diff_density_rms 0.156
_refine_ls_extinction_method none
_refine_ls_goodness_of_fit_ref 1.052
_refine_ls_hydrogen_treatment constr
_refine_ls_matrix_type full
_refine_ls_number_parameters 424
_refine_ls_number_reflns 8581
_refine_ls_number_restraints 0
_refine_ls_restrained_S_all 1.052
_refine_ls_R_factor_all 0.0459
_refine_ls_R_factor_gt 0.0357
_refine_ls_shift/su_max 0.003
_refine_ls_shift/su_mean 0.000
_refine_ls_structure_factor_coef Fsqd
_refine_ls_weighting_details 'w=1/[\s^2^(Fo^2^)+(0.0453P)^2^+9.2040P] where P=(Fo^2^+2Fc^2^)/3'
_refine_ls_weighting_scheme calc
_refine_ls_wR_factor_gt 0.0912
_refine_ls_wR_factor_ref 0.0967
_reflns_Friedel_coverage 0.000
_reflns_number_gt 7258
_reflns_number_total 8581
_reflns_threshold_expression >2\s(I)
_cod_data_source_file c9dt04043a2.cif
_cod_data_source_block 7
_cod_depositor_comments 'Adding full bibliography for 7703041--7703051.cif.'
_cod_original_sg_symbol_H-M 'P 21/c'
_cod_database_code 7703048
_shelx_shelxl_version_number 2017/1
_shelx_space_group_comment
;
The symmetry employed for this shelxl refinement is uniquely defined
by the following loop, which should always be used as a source of
symmetry information in preference to the above space-group names.
They are only intended as comments.
;
_shelx_estimated_absorpt_t_min 0.548
_shelx_estimated_absorpt_t_max 0.875

loop_
_space_group_symop_operation_xyz
'x, y, z'
'-x, y+1/2, -z+1/2'
'-x, -y, -z'
'x, -y-1/2, z-1/2'

loop_
_atom_site_label
_atom_site_type_symbol
_atom_site_fract_x
_atom_site_fract_y
_atom_site_fract_z
_atom_site_U_iso_or_equiv
_atom_site_adp_type
_atom_site_occupancy
_atom_site_site_symmetry_order
_atom_site_calc_flag
_atom_site_refinement_flags_posn
_atom_site_refinement_flags_adp
C1 C 0.7241(4) 0.6694(2) 0.8751(4) 0.0284(11) Uani 1 1 d . .
H1A H 0.660950 0.666235 0.815002 0.034 Uiso 1 1 calc R U
C2 C 0.7195(4) 0.7075(3) 0.9494(4) 0.0310(12) Uani 1 1 d . .
H2A H 0.654916 0.730362 0.940031 0.037 Uiso 1 1 calc R U
C3 C 0.8102(4) 0.7115(3) 1.0370(4) 0.0289(11) Uani 1 1 d . .
H3A H 0.809751 0.738109 1.088731 0.035 Uiso 1 1 calc R U
C4 C 0.9007(4) 0.6766(2) 1.0486(3) 0.0204(9) Uani 1 1 d . .
C5 C 0.9001(4) 0.6405(2) 0.9698(3) 0.0219(10) Uani 1 1 d . .
H5A H 0.964027 0.617514 0.977307 0.026 Uiso 1 1 calc R U
C6 C 1.0581(4) 0.6069(3) 0.7809(5) 0.0397(14) Uani 1 1 d . .
H6A H 1.071997 0.653838 0.773626 0.048 Uiso 1 1 calc R U
C7 C 1.0487(5) 0.4904(3) 0.7248(5) 0.0493(17) Uani 1 1 d . .
H7A H 1.065897 0.465930 0.677557 0.074 Uiso 1 1 calc R U
H7B H 1.091742 0.471351 0.789775 0.074 Uiso 1 1 calc R U
H7C H 0.971808 0.484986 0.707172 0.074 Uiso 1 1 calc R U
C8 C 1.0976(5) 0.5850(4) 0.6464(5) 0.0466(15) Uani 1 1 d . .
H8A H 1.106497 0.544722 0.612136 0.070 Uiso 1 1 calc R U
H8B H 1.038230 0.613469 0.600823 0.070 Uiso 1 1 calc R U
H8C H 1.164481 0.611904 0.673272 0.070 Uiso 1 1 calc R U
C9 C 0.6522(4) 0.2550(2) 0.2753(3) 0.0225(10) Uani 1 1 d . .
H9A H 0.727137 0.254222 0.282860 0.027 Uiso 1 1 calc R U
H9B H 0.607249 0.227914 0.216523 0.027 Uiso 1 1 calc R U
C10 C 0.6127(4) 0.3286(2) 0.2585(4) 0.0243(10) Uani 1 1 d . .
H10A H 0.657376 0.356618 0.316395 0.029 Uiso 1 1 calc R U
H10B H 0.537149 0.330232 0.249352 0.029 Uiso 1 1 calc R U
C11 C 0.6184(4) 0.3591(3) 0.1692(4) 0.0275(11) Uani 1 1 d . .
H11A H 0.694352 0.358973 0.179503 0.033 Uiso 1 1 calc R U
H11B H 0.576002 0.330018 0.111916 0.033 Uiso 1 1 calc R U
C12 C 0.5751(5) 0.4322(3) 0.1491(5) 0.0396(14) Uani 1 1 d . .
H12A H 0.580157 0.449932 0.091473 0.059 Uiso 1 1 calc R U
H12B H 0.499526 0.432440 0.137608 0.059 Uiso 1 1 calc R U
H12C H 0.617823 0.461382 0.205166 0.059 Uiso 1 1 calc R U
C13 C 0.7213(4) 0.2577(3) 0.4559(3) 0.0295(12) Uani 1 1 d . .
H13A H 0.708180 0.238747 0.509521 0.035 Uiso 1 1 calc R U
H13B H 0.699603 0.306751 0.448009 0.035 Uiso 1 1 calc R U
C14 C 0.8450(5) 0.2534(3) 0.4853(4) 0.0400(14) Uani 1 1 d . .
H14A H 0.870857 0.206210 0.508162 0.048 Uiso 1 1 calc R U
H14B H 0.856961 0.262461 0.427313 0.048 Uiso 1 1 calc R U
C15 C 0.9088(5) 0.3033(4) 0.5629(5) 0.0466(16) Uani 1 1 d . .
H15A H 0.886317 0.350511 0.537816 0.056 Uiso 1 1 calc R U
H15B H 0.891696 0.296603 0.618446 0.056 Uiso 1 1 calc R U
C16 C 1.0269(5) 0.2972(3) 0.5981(5) 0.0459(16) Uani 1 1 d . .
H16A H 1.063538 0.331556 0.648907 0.069 Uiso 1 1 calc R U
H16B H 1.050339 0.251034 0.624698 0.069 Uiso 1 1 calc R U
H16C H 1.044954 0.305011 0.543965 0.069 Uiso 1 1 calc R U
C17 C 0.6922(4) 0.1469(2) 0.3647(3) 0.0209(9) Uani 1 1 d . .
H17A H 0.767524 0.149688 0.373620 0.025 Uiso 1 1 calc R U
H17B H 0.648549 0.125218 0.300707 0.025 Uiso 1 1 calc R U
C18 C 0.6895(4) 0.1006(2) 0.4433(4) 0.0234(10) Uani 1 1 d . .
H18A H 0.723924 0.124576 0.506735 0.028 Uiso 1 1 calc R U
H18B H 0.613587 0.090841 0.428845 0.028 Uiso 1 1 calc R U
C19 C 0.7482(4) 0.0336(2) 0.4494(4) 0.0282(11) Uani 1 1 d . .
H19A H 0.825389 0.043043 0.468763 0.034 Uiso 1 1 calc R U
H19B H 0.717287 0.011245 0.384697 0.034 Uiso 1 1 calc R U
C20 C 0.7379(5) -0.0145(3) 0.5228(4) 0.0321(12) Uani 1 1 d . .
H20A H 0.776239 -0.057497 0.525814 0.048 Uiso 1 1 calc R U
H20B H 0.769448 0.007416 0.586973 0.048 Uiso 1 1 calc R U
H20C H 0.661514 -0.024332 0.503037 0.048 Uiso 1 1 calc R U
C21 C 0.5365(4) 0.2178(2) 0.3540(3) 0.0214(10) Uani 1 1 d . .
H21A H 0.538798 0.195103 0.412682 0.026 Uiso 1 1 calc R U
H21B H 0.511965 0.265688 0.353409 0.026 Uiso 1 1 calc R U
C22 C 0.4536(4) 0.1810(3) 0.2652(4) 0.0291(11) Uani 1 1 d . .
H22A H 0.479118 0.133747 0.263138 0.035 Uiso 1 1 calc R U
H22B H 0.446501 0.205412 0.206010 0.035 Uiso 1 1 calc R U
C23 C 0.3439(4) 0.1776(3) 0.2651(4) 0.0312(12) Uani 1 1 d . .
H23A H 0.322943 0.224502 0.275142 0.037 Uiso 1 1 calc R U
H23B H 0.290092 0.161631 0.200414 0.037 Uiso 1 1 calc R U
C24 C 0.3398(6) 0.1310(3) 0.3410(5) 0.0512(17) Uani 1 1 d . .
H24A H 0.266821 0.131444 0.336492 0.077 Uiso 1 1 calc R U
H24B H 0.358490 0.084071 0.330749 0.077 Uiso 1 1 calc R U
H24C H 0.391389 0.147032 0.405586 0.077 Uiso 1 1 calc R U
N1 N 0.8126(3) 0.6373(2) 0.8840(3) 0.0210(8) Uani 1 1 d . .
N2 N 0.6506(3) 0.21953(19) 0.3627(3) 0.0189(8) Uani 1 1 d . .
N3 N 1.0735(3) 0.5625(2) 0.7244(3) 0.0318(10) Uani 1 1 d . .
O1 O 0.7293(2) 0.34154(15) 0.6329(2) 0.0196(7) Uani 1 1 d . .
O2 O 0.7649(2) 0.45413(15) 0.5375(2) 0.0176(6) Uani 1 1 d . .
O3 O 0.8331(3) 0.55696(18) 0.4430(3) 0.0264(7) Uani 1 1 d . .
O4 O 0.5555(2) 0.42256(14) 0.6238(2) 0.0137(6) Uani 1 1 d . .
O5 O 0.3831(2) 0.49502(15) 0.6258(2) 0.0157(6) Uani 1 1 d . .
O6 O 0.4446(2) 0.60026(14) 0.5391(2) 0.0140(6) Uani 1 1 d . .
O7 O 0.5862(2) 0.54880(15) 0.7233(2) 0.0165(6) Uani 1 1 d . .
O8 O 0.4994(2) 0.71465(15) 0.4556(2) 0.0187(6) Uani 1 1 d . .
O9 O 0.6025(2) 0.52622(14) 0.5432(2) 0.0123(6) Uani 1 1 d . .
O10 O 0.6469(2) 0.66358(15) 0.6270(2) 0.0189(6) Uani 1 1 d . .
O11 O 0.6582(2) 0.62725(15) 0.4562(2) 0.0163(6) Uani 1 1 d . .
O12 O 0.7705(2) 0.46557(15) 0.7200(2) 0.0190(6) Uani 1 1 d . .
O13 O 0.8343(2) 0.58214(16) 0.6167(2) 0.0221(7) Uani 1 1 d . .
O14 O 1.0267(3) 0.5931(2) 0.8436(3) 0.0496(11) Uani 1 1 d . .
Mo1 Mo 0.69385(3) 0.42571(2) 0.61125(3) 0.01309(9) Uani 1 1 d . .
Mo2 Mo 0.50058(3) 0.51613(2) 0.61422(2) 0.01168(8) Uani 1 1 d . .
Mo3 Mo 0.56141(3) 0.64030(2) 0.51064(3) 0.01331(9) Uani 1 1 d . .
Mo4 Mo 0.75535(3) 0.55025(2) 0.50182(3) 0.01616(9) Uani 1 1 d . .
Ag1 Ag 0.81255(3) 0.58458(2) 0.75691(3) 0.02948(10) Uani 1 1 d . .
I1 I 1.03987(3) 0.67385(2) 1.18085(2) 0.03139(10) Uani 1 1 d . .

loop_
_atom_site_aniso_label
_atom_site_aniso_U_11
_atom_site_aniso_U_22
_atom_site_aniso_U_33
_atom_site_aniso_U_23
_atom_site_aniso_U_13
_atom_site_aniso_U_12
C1 0.024(2) 0.027(2) 0.026(3) -0.001(2) 0.003(2) 0.002(2)
C2 0.030(3) 0.030(3) 0.032(3) -0.002(2) 0.012(2) 0.010(2)
C3 0.033(3) 0.026(2) 0.028(3) -0.005(2) 0.015(2) -0.002(2)
C4 0.023(2) 0.023(2) 0.014(2) 0.0013(17) 0.0072(19) -0.0040(18)
C5 0.021(2) 0.022(2) 0.023(2) 0.0017(18) 0.010(2) -0.0009(19)
C6 0.027(3) 0.043(3) 0.040(3) -0.003(3) 0.007(3) 0.000(2)
C7 0.045(4) 0.035(3) 0.050(4) 0.000(3) 0.005(3) 0.000(3)
C8 0.042(3) 0.060(4) 0.042(4) -0.008(3) 0.023(3) -0.008(3)
C9 0.028(2) 0.026(2) 0.016(2) -0.0025(18) 0.011(2) -0.001(2)
C10 0.029(3) 0.028(2) 0.020(2) 0.0016(19) 0.015(2) 0.000(2)
C11 0.035(3) 0.030(3) 0.021(3) -0.002(2) 0.015(2) -0.008(2)
C12 0.055(4) 0.033(3) 0.042(4) 0.012(3) 0.033(3) 0.009(3)
C13 0.047(3) 0.027(2) 0.013(2) -0.0086(19) 0.012(2) -0.010(2)
C14 0.038(3) 0.050(3) 0.034(3) -0.012(3) 0.018(3) -0.014(3)
C15 0.033(3) 0.063(4) 0.038(4) -0.017(3) 0.010(3) 0.000(3)
C16 0.034(3) 0.055(4) 0.048(4) -0.017(3) 0.018(3) 0.002(3)
C17 0.023(2) 0.023(2) 0.017(2) -0.0024(18) 0.0085(19) 0.0025(19)
C18 0.029(2) 0.025(2) 0.019(2) 0.0015(18) 0.013(2) 0.001(2)
C19 0.035(3) 0.026(2) 0.026(3) 0.001(2) 0.015(2) 0.005(2)
C20 0.041(3) 0.026(2) 0.029(3) 0.002(2) 0.015(3) 0.011(2)
C21 0.027(2) 0.024(2) 0.020(2) -0.0004(18) 0.016(2) 0.0030(19)
C22 0.025(2) 0.039(3) 0.024(3) -0.006(2) 0.012(2) 0.002(2)
C23 0.030(3) 0.034(3) 0.031(3) -0.007(2) 0.015(2) 0.000(2)
C24 0.052(4) 0.048(4) 0.059(5) 0.006(3) 0.029(4) -0.006(3)
N1 0.0211(19) 0.0241(19) 0.018(2) -0.0011(15) 0.0087(16) -0.0018(16)
N2 0.025(2) 0.0195(18) 0.0138(19) -0.0033(14) 0.0103(16) -0.0014(15)
N3 0.020(2) 0.033(2) 0.036(3) -0.003(2) 0.006(2) -0.0002(18)
O1 0.0193(15) 0.0210(15) 0.0177(16) 0.0014(12) 0.0074(13) 0.0043(13)
O2 0.0174(15) 0.0202(15) 0.0154(16) 0.0010(12) 0.0076(13) 0.0022(12)
O3 0.0246(17) 0.0332(18) 0.0250(19) 0.0007(15) 0.0142(15) -0.0047(15)
O4 0.0163(14) 0.0140(13) 0.0105(14) 0.0024(11) 0.0055(12) 0.0028(11)
O5 0.0166(14) 0.0197(14) 0.0114(15) 0.0013(12) 0.0068(12) 0.0031(12)
O6 0.0172(14) 0.0144(13) 0.0105(14) 0.0009(11) 0.0062(12) 0.0030(12)
O7 0.0177(15) 0.0170(14) 0.0134(15) -0.0002(12) 0.0056(13) 0.0030(12)
O8 0.0218(16) 0.0147(14) 0.0196(16) 0.0018(12) 0.0092(14) 0.0008(12)
O9 0.0121(13) 0.0135(13) 0.0116(14) 0.0000(11) 0.0055(12) 0.0036(11)
O10 0.0192(15) 0.0200(15) 0.0164(16) -0.0021(12) 0.0071(13) 0.0013(12)
O11 0.0159(14) 0.0202(14) 0.0152(15) 0.0039(12) 0.0090(13) 0.0004(12)
O12 0.0173(15) 0.0224(15) 0.0169(16) -0.0003(13) 0.0073(13) 0.0021(13)
O13 0.0166(15) 0.0255(16) 0.0191(17) -0.0004(13) 0.0033(13) -0.0013(13)
O14 0.037(2) 0.073(3) 0.036(3) -0.003(2) 0.014(2) 0.003(2)
Mo1 0.01264(17) 0.01500(17) 0.01073(18) 0.00157(13) 0.00438(14) 0.00380(13)
Mo2 0.01459(17) 0.01283(16) 0.00845(17) 0.00089(12) 0.00588(14) 0.00252(13)
Mo3 0.01554(17) 0.01174(16) 0.01291(18) 0.00071(13) 0.00656(15) 0.00068(13)
Mo4 0.01471(18) 0.01977(18) 0.01488(19) 0.00050(14) 0.00738(15) 0.00088(14)
Ag1 0.0308(2) 0.0363(2) 0.0199(2) -0.00920(15) 0.00990(17) -0.00383(16)
I1 0.02860(18) 0.0407(2) 0.01926(17) -0.00020(13) 0.00558(14) -0.00398(14)

loop_
_atom_type_symbol
_atom_type_description
_atom_type_scat_dispersion_real
_atom_type_scat_dispersion_imag
_atom_type_scat_source
C C 0.0033 0.0016 'International Tables Vol C Tables 4.2.6.8 and 6.1.1.4'
H H 0.0000 0.0000 'International Tables Vol C Tables 4.2.6.8 and 6.1.1.4'
N N 0.0061 0.0033 'International Tables Vol C Tables 4.2.6.8 and 6.1.1.4'
O O 0.0106 0.0060 'International Tables Vol C Tables 4.2.6.8 and 6.1.1.4'
Mo Mo -1.6832 0.6857 'International Tables Vol C Tables 4.2.6.8 and 6.1.1.4'
Ag Ag -0.8971 1.1015 'International Tables Vol C Tables 4.2.6.8 and 6.1.1.4'
I I -0.4742 1.8119 'International Tables Vol C Tables 4.2.6.8 and 6.1.1.4'

loop_
_geom_angle_atom_site_label_1
_geom_angle_atom_site_label_2
_geom_angle_atom_site_label_3
_geom_angle
_geom_angle_site_symmetry_1
_geom_angle_site_symmetry_3
N1 C1 C2 123.0(5) . .
N1 C1 H1A 118.5 . .
C2 C1 H1A 118.5 . .
C3 C2 C1 118.8(5) . .
C3 C2 H2A 120.6 . .
C1 C2 H2A 120.6 . .
C4 C3 C2 119.0(5) . .
C4 C3 H3A 120.5 . .
C2 C3 H3A 120.5 . .
C3 C4 C5 119.0(4) . .
C3 C4 I1 122.4(4) . .
C5 C4 I1 118.6(3) . .
N1 C5 C4 122.1(4) . .
N1 C5 H5A 118.9 . .
C4 C5 H5A 118.9 . .
O14 C6 N3 125.9(6) . .
O14 C6 H6A 117.0 . .
N3 C6 H6A 117.0 . .
N3 C7 H7A 109.5 . .
N3 C7 H7B 109.5 . .
H7A C7 H7B 109.5 . .
N3 C7 H7C 109.5 . .
H7A C7 H7C 109.5 . .
H7B C7 H7C 109.5 . .
N3 C8 H8A 109.5 . .
N3 C8 H8B 109.5 . .
H8A C8 H8B 109.5 . .
N3 C8 H8C 109.5 . .
H8A C8 H8C 109.5 . .
H8B C8 H8C 109.5 . .
C10 C9 N2 115.7(4) . .
C10 C9 H9A 108.3 . .
N2 C9 H9A 108.3 . .
C10 C9 H9B 108.3 . .
N2 C9 H9B 108.3 . .
H9A C9 H9B 107.4 . .
C9 C10 C11 111.2(4) . .
C9 C10 H10A 109.4 . .
C11 C10 H10A 109.4 . .
C9 C10 H10B 109.4 . .
C11 C10 H10B 109.4 . .
H10A C10 H10B 108.0 . .
C12 C11 C10 111.9(4) . .
C12 C11 H11A 109.2 . .
C10 C11 H11A 109.2 . .
C12 C11 H11B 109.2 . .
C10 C11 H11B 109.2 . .
H11A C11 H11B 107.9 . .
C11 C12 H12A 109.5 . .
C11 C12 H12B 109.5 . .
H12A C12 H12B 109.5 . .
C11 C12 H12C 109.5 . .
H12A C12 H12C 109.5 . .
H12B C12 H12C 109.5 . .
N2 C13 C14 114.1(4) . .
N2 C13 H13A 108.7 . .
C14 C13 H13A 108.7 . .
N2 C13 H13B 108.7 . .
C14 C13 H13B 108.7 . .
H13A C13 H13B 107.6 . .
C15 C14 C13 112.3(5) . .
C15 C14 H14A 109.2 . .
C13 C14 H14A 109.2 . .
C15 C14 H14B 109.2 . .
C13 C14 H14B 109.2 . .
H14A C14 H14B 107.9 . .
C16 C15 C14 114.0(5) . .
C16 C15 H15A 108.8 . .
C14 C15 H15A 108.8 . .
C16 C15 H15B 108.8 . .
C14 C15 H15B 108.8 . .
H15A C15 H15B 107.7 . .
C15 C16 H16A 109.5 . .
C15 C16 H16B 109.5 . .
H16A C16 H16B 109.5 . .
C15 C16 H16C 109.5 . .
H16A C16 H16C 109.5 . .
H16B C16 H16C 109.5 . .
N2 C17 C18 115.0(4) . .
N2 C17 H17A 108.5 . .
C18 C17 H17A 108.5 . .
N2 C17 H17B 108.5 . .
C18 C17 H17B 108.5 . .
H17A C17 H17B 107.5 . .
C19 C18 C17 110.9(4) . .
C19 C18 H18A 109.5 . .
C17 C18 H18A 109.5 . .
C19 C18 H18B 109.5 . .
C17 C18 H18B 109.5 . .
H18A C18 H18B 108.0 . .
C18 C19 C20 110.5(4) . .
C18 C19 H19A 109.5 . .
C20 C19 H19A 109.5 . .
C18 C19 H19B 109.5 . .
C20 C19 H19B 109.5 . .
H19A C19 H19B 108.1 . .
C19 C20 H20A 109.5 . .
C19 C20 H20B 109.5 . .
H20A C20 H20B 109.5 . .
C19 C20 H20C 109.5 . .
H20A C20 H20C 109.5 . .
H20B C20 H20C 109.5 . .
C22 C21 N2 115.4(4) . .
C22 C21 H21A 108.4 . .
N2 C21 H21A 108.4 . .
C22 C21 H21B 108.4 . .
N2 C21 H21B 108.4 . .
H21A C21 H21B 107.5 . .
C21 C22 C23 112.2(4) . .
C21 C22 H22A 109.2 . .
C23 C22 H22A 109.2 . .
C21 C22 H22B 109.2 . .
C23 C22 H22B 109.2 . .
H22A C22 H22B 107.9 . .
C24 C23 C22 114.2(5) . .
C24 C23 H23A 108.7 . .
C22 C23 H23A 108.7 . .
C24 C23 H23B 108.7 . .
C22 C23 H23B 108.7 . .
H23A C23 H23B 107.6 . .
C23 C24 H24A 109.5 . .
C23 C24 H24B 109.5 . .
H24A C24 H24B 109.5 . .
C23 C24 H24C 109.5 . .
H24A C24 H24C 109.5 . .
H24B C24 H24C 109.5 . .
C1 N1 C5 118.0(4) . .
C1 N1 Ag1 119.3(3) . .
C5 N1 Ag1 122.6(3) . .
C9 N2 C17 106.6(3) . .
C9 N2 C13 110.7(4) . .
C17 N2 C13 110.8(4) . .
C9 N2 C21 110.7(3) . .
C17 N2 C21 110.4(3) . .
C13 N2 C21 107.6(4) . .
C6 N3 C7 122.0(6) . .
C6 N3 C8 121.1(5) . .
C7 N3 C8 116.0(5) . .
Mo1 O2 Mo4 117.76(15) . .
Mo2 O4 Mo1 108.66(13) . .
Mo2 O4 Mo3 109.20(12) . 3_666
Mo1 O4 Mo3 104.31(12) . 3_666
Mo2 O5 Mo4 118.39(15) . 3_666
Mo2 O6 Mo3 107.86(13) . .
Mo2 O6 Mo1 110.07(13) . 3_666
Mo3 O6 Mo1 104.89(12) . 3_666
Mo2 O9 Mo3 92.55(10) . .
Mo2 O9 Mo1 92.49(10) . .
Mo3 O9 Mo1 162.06(14) . .
Mo2 O9 Mo2 104.90(11) . 3_666
Mo3 O9 Mo2 97.87(10) . 3_666
Mo1 O9 Mo2 97.44(10) . 3_666
Mo2 O9 Mo4 165.15(14) . .
Mo3 O9 Mo4 85.38(9) . .
Mo1 O9 Mo4 85.35(9) . .
Mo2 O9 Mo4 89.95(9) 3_666 .
Mo3 O11 Mo4 117.49(15) . .
Mo1 O12 Ag1 130.38(16) . .
Mo4 O13 Ag1 132.62(17) . .
O1 Mo1 O12 104.15(15) . .
O1 Mo1 O2 102.65(14) . .
O12 Mo1 O2 101.04(14) . .
O1 Mo1 O4 98.97(13) . .
O12 Mo1 O4 97.10(13) . .
O2 Mo1 O4 147.27(12) . .
O1 Mo1 O6 91.40(13) . 3_666
O12 Mo1 O6 162.31(12) . 3_666
O2 Mo1 O6 83.36(12) . 3_666
O4 Mo1 O6 71.77(11) . 3_666
O1 Mo1 O9 162.99(13) . .
O12 Mo1 O9 92.07(12) . .
O2 Mo1 O9 78.81(12) . .
O4 Mo1 O9 73.51(11) . .
O6 Mo1 O9 71.83(10) 3_666 .
O1 Mo1 Mo2 133.88(11) . .
O12 Mo1 Mo2 84.13(10) . .
O2 Mo1 Mo2 120.47(9) . .
O4 Mo1 Mo2 35.10(8) . .
O6 Mo1 Mo2 78.96(7) 3_666 .
O9 Mo1 Mo2 41.66(7) . .
O7 Mo2 O5 105.07(14) . .
O7 Mo2 O4 101.39(13) . .
O5 Mo2 O4 96.94(13) . .
O7 Mo2 O6 101.00(13) . .
O5 Mo2 O6 96.50(13) . .
O4 Mo2 O6 149.82(12) . .
O7 Mo2 O9 98.10(13) . .
O5 Mo2 O9 156.83(12) . .
O4 Mo2 O9 78.56(11) . .
O6 Mo2 O9 78.48(11) . .
O7 Mo2 O9 173.18(13) . 3_666
O5 Mo2 O9 81.74(12) . 3_666
O4 Mo2 O9 77.80(11) . 3_666
O6 Mo2 O9 77.57(11) . 3_666
O9 Mo2 O9 75.10(11) . 3_666
O7 Mo2 Mo3 89.20(10) . .
O5 Mo2 Mo3 133.16(9) . .
O4 Mo2 Mo3 124.13(9) . .
O6 Mo2 Mo3 36.66(9) . .
O9 Mo2 Mo3 45.57(7) . .
O9 Mo2 Mo3 85.75(7) 3_666 .
O7 Mo2 Mo1 89.91(10) . .
O5 Mo2 Mo1 133.18(9) . .
O4 Mo2 Mo1 36.25(9) . .
O6 Mo2 Mo1 124.31(9) . .
O9 Mo2 Mo1 45.85(7) . .
O9 Mo2 Mo1 85.52(7) 3_666 .
Mo3 Mo2 Mo1 90.108(13) . .
O8 Mo3 O10 104.88(15) . .
O8 Mo3 O11 101.21(14) . .
O10 Mo3 O11 101.65(14) . .
O8 Mo3 O6 99.25(13) . .
O10 Mo3 O6 97.17(13) . .
O11 Mo3 O6 147.46(12) . .
O8 Mo3 O9 162.35(13) . .
O10 Mo3 O9 92.23(12) . .
O11 Mo3 O9 79.06(11) . .
O6 Mo3 O9 73.89(11) . .
O8 Mo3 O4 90.38(12) . 3_666
O10 Mo3 O4 162.42(12) . 3_666
O11 Mo3 O4 83.45(12) . 3_666
O6 Mo3 O4 71.35(11) . 3_666
O9 Mo3 O4 72.06(10) . 3_666
O8 Mo3 Mo2 134.56(11) . .
O10 Mo3 Mo2 83.82(10) . .
O11 Mo3 Mo2 120.94(9) . .
O6 Mo3 Mo2 35.48(8) . .
O9 Mo3 Mo2 41.88(7) . .
O4 Mo3 Mo2 79.20(7) 3_666 .
O3 Mo4 O13 104.78(16) . .
O3 Mo4 O11 104.61(15) . .
O13 Mo4 O11 96.64(14) . .
O3 Mo4 O2 104.27(15) . .
O13 Mo4 O2 97.18(14) . .
O11 Mo4 O2 143.46(12) . .
O3 Mo4 O5 93.58(14) . 3_666
O13 Mo4 O5 161.64(14) . 3_666
O11 Mo4 O5 78.37(12) . 3_666
O2 Mo4 O5 77.93(12) . 3_666
O3 Mo4 O9 163.51(14) . .
O13 Mo4 O9 91.71(13) . .
O11 Mo4 O9 72.94(11) . .
O2 Mo4 O9 72.98(11) . .
O5 Mo4 O9 69.92(10) 3_666 .
N1 Ag1 O13 152.72(13) . .
N1 Ag1 O12 124.32(13) . .
O13 Ag1 O12 82.96(11) . .

loop_
_geom_bond_atom_site_label_1
_geom_bond_atom_site_label_2
_geom_bond_distance
_geom_bond_site_symmetry_2
C1 N1 1.326(6) .
C1 C2 1.384(7) .
C1 H1A 0.9500 .
C2 C3 1.375(7) .
C2 H2A 0.9500 .
C3 C4 1.364(7) .
C3 H3A 0.9500 .
C4 C5 1.396(6) .
C4 I1 2.087(5) .
C5 N1 1.337(6) .
C5 H5A 0.9500 .
C6 O14 1.247(8) .
C6 N3 1.306(8) .
C6 H6A 0.9500 .
C7 N3 1.443(7) .
C7 H7A 0.9800 .
C7 H7B 0.9800 .
C7 H7C 0.9800 .
C8 N3 1.447(8) .
C8 H8A 0.9800 .
C8 H8B 0.9800 .
C8 H8C 0.9800 .
C9 C10 1.513(7) .
C9 N2 1.518(6) .
C9 H9A 0.9900 .
C9 H9B 0.9900 .
C10 C11 1.528(7) .
C10 H10A 0.9900 .
C10 H10B 0.9900 .
C11 C12 1.519(7) .
C11 H11A 0.9900 .
C11 H11B 0.9900 .
C12 H12A 0.9800 .
C12 H12B 0.9800 .
C12 H12C 0.9800 .
C13 N2 1.521(6) .
C13 C14 1.565(8) .
C13 H13A 0.9900 .
C13 H13B 0.9900 .
C14 C15 1.486(8) .
C14 H14A 0.9900 .
C14 H14B 0.9900 .
C15 C16 1.479(8) .
C15 H15A 0.9900 .
C15 H15B 0.9900 .
C16 H16A 0.9800 .
C16 H16B 0.9800 .
C16 H16C 0.9800 .
C17 N2 1.520(6) .
C17 C18 1.519(6) .
C17 H17A 0.9900 .
C17 H17B 0.9900 .
C18 C19 1.516(7) .
C18 H18A 0.9900 .
C18 H18B 0.9900 .
C19 C20 1.518(7) .
C19 H19A 0.9900 .
C19 H19B 0.9900 .
C20 H20A 0.9800 .
C20 H20B 0.9800 .
C20 H20C 0.9800 .
C21 C22 1.515(7) .
C21 N2 1.523(6) .
C21 H21A 0.9900 .
C21 H21B 0.9900 .
C22 C23 1.517(7) .
C22 H22A 0.9900 .
C22 H22B 0.9900 .
C23 C24 1.497(8) .
C23 H23A 0.9900 .
C23 H23B 0.9900 .
C24 H24A 0.9800 .
C24 H24B 0.9800 .
C24 H24C 0.9800 .
N1 Ag1 2.204(4) .
O1 Mo1 1.698(3) .
O2 Mo1 1.882(3) .
O2 Mo4 1.935(3) .
O3 Mo4 1.689(3) .
O4 Mo2 1.951(3) .
O4 Mo1 2.007(3) .
O4 Mo3 2.325(3) 3_666
O5 Mo2 1.759(3) .
O5 Mo4 2.224(3) 3_666
O6 Mo2 1.952(3) .
O6 Mo3 2.008(3) .
O6 Mo1 2.307(3) 3_666
O7 Mo2 1.688(3) .
O8 Mo3 1.702(3) .
O9 Mo2 2.139(3) .
O9 Mo3 2.289(3) .
O9 Mo1 2.309(3) .
O9 Mo2 2.343(3) 3_666
O9 Mo4 2.506(3) .
O10 Mo3 1.708(3) .
O11 Mo3 1.884(3) .
O11 Mo4 1.923(3) .
O12 Mo1 1.715(3) .
O12 Ag1 2.391(3) .
O13 Mo4 1.726(3) .
O13 Ag1 2.302(3) .
Mo1 Mo2 3.2154(5) .
Mo2 Mo3 3.2015(5) .
